data_2201519
loop_
_publ_author_name
'Charles S. Weinert'
'Phillip E. Fanwick'
'Ian P. Rothwell'

_publ_section_title
;
 A germanium--silver complex containing aGe---Ag bond,
 Ag[Ge(OC~6~HPh~4~-2,3,5,6)~3~(AgOSO~2~CF~3~)]&#x00B7;4C~6~H~6~
;
_journal_issue 12
_journal_name_full 'Acta Crystallographica Section E'
_journal_page_first m718
_journal_page_last m720
_journal_paper_doi 10.1107/S1600536802020585
_journal_volume 58
_journal_year 2002
_chemical_formula_iupac '[Ag2 Ge1 (C F3 O3 S1) (C45 H29 O)3], 4C6 H6'
_chemical_formula_moiety 'C91 H63 Ag2 F3 Ge1 O6 S1, 4C6 H6'
_chemical_formula_sum 'C115 H87 Ag2 F3 Ge O6 S'
_chemical_formula_weight 1942.36
_chemical_name_common
;
silver[tris(2,3,5,6)-tetraphenylphenoxy)germanium(II) silver(I)
trifluorormethanesulfonate] tetrabenzene
;
_chemical_name_systematic
;
tris[\m-2,6-diphenylphenoxy(1-)-1:3\k^2^O,1\kC^2^](trifluoromethylsulfonato-
2\kO)disilvergermanium (Ag--Ge) tetrabenzene solvate
;
_space_group_IT_number 14
_symmetry_cell_setting monoclinic
_symmetry_space_group_name_Hall '-P 2yn'
_symmetry_space_group_name_H-M 'P 1 21/n 1'
_atom_type_scat_source 'International Tables for Crystallography (Vol C)'
_cell_angle_alpha 90.00
_cell_angle_beta 92.1511(5)
_cell_angle_gamma 90.00
_cell_formula_units_Z 4
_cell_length_a 13.9593(2)
_cell_length_b 24.3433(3)
_cell_length_c 26.9406(4)
_cell_measurement_reflns_used 63826
_cell_measurement_temperature 150
_cell_measurement_theta_max 27.9
_cell_measurement_theta_min 2.1
_cell_volume 9148.4(2)
_computing_cell_refinement 'DENZO and SCALEPACK (Otwinowski & Minor, 1997)'
_computing_data_collection 'COLLECT (Nonius, 1998)'
_computing_data_reduction 'DENZO and SCALEPACK'
_computing_molecular_graphics 'ORTEPII (Johnson, 1976) and PLUTON (Spek, 1991)'
_computing_publication_material 'CIF VAX in MolEN (Fair, 1990)'
_computing_structure_refinement 'SHELXL97 (Sheldrick, 1997)'
_computing_structure_solution 'SHELXS97 (Sheldrick, 1997)'
_diffrn_ambient_temperature 150
_diffrn_measured_fraction_theta_full 0.9893
_diffrn_measured_fraction_theta_max 0.9893
_diffrn_measurement_device_type 'Nonius KappaCCD'
_diffrn_measurement_method \w
_diffrn_radiation_type MoK\a
_diffrn_radiation_wavelength 0.71073
_diffrn_reflns_av_R_equivalents 0.060
_diffrn_reflns_limit_h_max 18
_diffrn_reflns_limit_h_min 0
_diffrn_reflns_limit_k_max 30
_diffrn_reflns_limit_k_min 0
_diffrn_reflns_limit_l_max 35
_diffrn_reflns_limit_l_min -35
_diffrn_reflns_number 63826
_diffrn_reflns_theta_full 27.9
_diffrn_reflns_theta_max 27.90
_diffrn_reflns_theta_min 2.06
_exptl_absorpt_coefficient_mu 0.825
_exptl_absorpt_correction_T_max 0.8137
_exptl_absorpt_correction_T_min 0.5738
_exptl_absorpt_correction_type empirical
_exptl_crystal_colour colorless
_exptl_crystal_density_diffrn 1.41
_exptl_crystal_density_method 'not measured'
_exptl_crystal_description chunk
_exptl_crystal_F_000 3976
_exptl_crystal_size_max 0.30
_exptl_crystal_size_mid 0.30
_exptl_crystal_size_min 0.25
_refine_diff_density_max 0.38
_refine_diff_density_min -0.67
_refine_ls_extinction_method none
_refine_ls_goodness_of_fit_ref 0.912
_refine_ls_hydrogen_treatment constr
_refine_ls_matrix_type full
_refine_ls_number_parameters 1153
_refine_ls_number_reflns 21401
_refine_ls_number_restraints 0
_refine_ls_R_factor_gt 0.039
_refine_ls_shift/su_max 0.003
_refine_ls_structure_factor_coef Fsqd
_refine_ls_weighting_details 'w = 1/[\s^2^(Fo^2^)+(0.0352P)^2^] where P = (Fo^2^+2Fc^2^)/3'
_refine_ls_weighting_scheme calc
_refine_ls_wR_factor_ref 0.074
_reflns_number_gt 15451
_reflns_number_total 21443
_reflns_threshold_expression I>2\s(I)
_cod_data_source_file mg6018.cif
_cod_data_source_block I
_cod_depositor_comments
;
The following automatic conversions were performed:
'_geom_bond_publ_flag' value 'YES' changed to 'yes' according to
'/home/saulius/struct/CIF-dictionaries/cif_core.dic' dictionary named
'cif_core.dic' version 2.4.1 from 2010-06-29 (18
times).

'_geom_bond_publ_flag' value 'NO' changed to 'no' according to
'/home/saulius/struct/CIF-dictionaries/cif_core.dic' dictionary named
'cif_core.dic' version 2.4.1 from 2010-06-29 (126 times).

Automatic conversion script
Id: cif_fix_enum 1527 2010-12-29 10:47:43Z saulius 

The following automatic conversions were performed:

'_geom_bond_publ_flag' value 'YES' changed to 'yes' according to
/home/saulius/struct/CIF-dictionaries/cif_core.dic dictionary named
'cif_core.dic' version 2.4.1 from 2010-06-29 (18
times).

'_geom_bond_publ_flag' value 'NO' changed to 'no' according
to /home/saulius/struct/CIF-dictionaries/cif_core.dic dictionary
named 'cif_core.dic' version 2.4.1 from 2010-06-29 (126
times).

'_geom_angle_publ_flag' value 'YES' changed to 'yes'
according to /home/saulius/struct/CIF-dictionaries/cif_core.dic
dictionary named 'cif_core.dic' version 2.4.1 from 2010-06-29 (28
times).

'_geom_angle_publ_flag' value 'NO' changed to 'no' according
to /home/saulius/struct/CIF-dictionaries/cif_core.dic dictionary
named 'cif_core.dic' version 2.4.1 from 2010-06-29 (172 times).

Automatic conversion script
Id: cif_fix_values 1715 2011-07-08 13:25:40Z adriana 
;
_cod_original_cell_volume 9148.4(4)
_cod_original_sg_symbol_H-M 'P 21/n'
_cod_original_formula_sum 'C115 H87 Ag2 F3 Ge1 O6 S1'
_cod_database_code 2201519
_cod_database_fobs_code 2201519

loop_
_symmetry_equiv_pos_as_xyz
'x, y, z'
'-x+1/2, y+1/2, -z+1/2'
'-x, -y, -z'
'x+1/2, -y+1/2, z+1/2'

loop_
_atom_site_label
_atom_site_fract_x
_atom_site_fract_y
_atom_site_fract_z
_atom_site_U_iso_or_equiv
_atom_site_adp_type
_atom_site_calc_flag
_atom_site_refinement_flags
_atom_site_occupancy
_atom_site_disorder_assembly
_atom_site_disorder_group
_atom_site_type_symbol
Ag(1) -0.437150(15) 0.729384(9) -0.055894(8) 0.03858(6) Uani d . 1 . . Ag
Ag(2) -0.254135(15) 0.752632(8) 0.134525(8) 0.03497(6) Uani d . 1 . . Ag
Ge -0.355393(18) 0.739789(10) 0.026357(10) 0.02507(7) Uani d . 1 . . Ge
S(1) -0.57961(5) 0.71372(3) -0.16328(3) 0.04621(19) Uani d . 1 . . S
F(11) -0.59556(16) 0.62559(9) -0.21880(8) 0.0833(7) Uani d . 1 . . F
F(12) -0.46593(15) 0.67142(9) -0.22792(7) 0.0796(6) Uani d . 1 . . F
F(13) -0.48146(15) 0.62172(8) -0.16304(7) 0.0759(6) Uani d . 1 . . F
O(1) -0.30876(11) 0.80526(6) 0.05248(6) 0.0280(4) Uani d . 1 . . O
O(2) -0.24494(11) 0.70427(6) 0.04834(6) 0.0281(4) Uani d . 1 . . O
O(3) -0.41258(11) 0.72295(6) 0.08517(6) 0.0271(4) Uani d . 1 . . O
O(11) -0.49709(14) 0.73474(8) -0.13506(7) 0.0484(5) Uani d . 1 . . O
O(12) -0.65153(14) 0.69072(8) -0.13313(8) 0.0536(6) Uani d . 1 . . O
O(13) -0.61197(15) 0.74821(9) -0.20367(8) 0.0626(6) Uani d . 1 . . O
C(1) -0.5288(3) 0.65566(15) -0.19441(12) 0.0589(9) Uani d . 1 . . C
C(11) -0.26267(17) 0.84362(9) 0.02416(9) 0.0270(6) Uani d . 1 . . C
C(12) -0.16440(17) 0.85272(9) 0.03406(9) 0.0269(6) Uani d . 1 . . C
C(14) -0.16652(18) 0.91705(10) -0.03387(10) 0.0316(6) Uani d . 1 . . C
C(15) -0.26415(18) 0.91007(10) -0.04253(9) 0.0301(6) Uani d . 1 . . C
C(16) -0.31448(17) 0.87248(9) -0.01307(9) 0.0273(6) Uani d . 1 . . C
C(21) -0.22228(17) 0.65115(9) 0.03561(10) 0.0283(6) Uani d . 1 . . C
C(22) -0.21540(18) 0.61159(10) 0.07368(9) 0.0297(6) Uani d . 1 . . C
C(23) -0.19486(18) 0.55698(10) 0.06118(10) 0.0319(6) Uani d . 1 . . C
C(24) -0.18223(19) 0.54433(10) 0.01144(10) 0.0357(6) Uani d . 1 . . C
C(25) -0.18761(19) 0.58319(10) -0.02622(10) 0.0335(6) Uani d . 1 . . C
C(26) -0.20710(17) 0.63809(10) -0.01426(9) 0.0287(6) Uani d . 1 . . C
C(31) -0.50846(17) 0.73051(9) 0.09178(9) 0.0256(5) Uani d . 1 . . C
C(32) -0.53537(17) 0.76832(9) 0.12818(9) 0.0271(5) Uani d . 1 . . C
C(33) -0.63359(18) 0.77866(9) 0.13379(9) 0.0297(6) Uani d . 1 . . C
C(34) -0.69998(18) 0.75125(10) 0.10295(10) 0.0341(6) Uani d . 1 . . C
C(35) -0.67409(18) 0.71205(10) 0.06884(9) 0.0305(6) Uani d . 1 . . C
C(36) -0.57669(18) 0.70001(9) 0.06305(9) 0.0274(6) Uani d . 1 . . C
C(121) -0.11308(17) 0.82392(9) 0.07609(10) 0.0283(6) Uani d . 1 . . C
C(122) -0.14055(19) 0.83340(10) 0.12461(10) 0.0344(6) Uani d . 1 . . C
C(123) -0.0887(2) 0.81031(11) 0.16465(11) 0.0423(7) Uani d . 1 . . C
C(124) -0.0102(2) 0.77687(12) 0.15649(12) 0.0468(8) Uani d . 1 . . C
C(125) 0.01561(19) 0.76647(11) 0.10857(11) 0.0415(7) Uani d . 1 . . C
C(126) -0.03436(18) 0.79004(10) 0.06859(10) 0.0329(6) Uani d . 1 . . C
C(131) -0.01254(18) 0.90310(10) 0.01266(10) 0.0320(6) Uani d . 1 . . C
C(132) 0.0504(2) 0.89769(11) -0.02631(12) 0.0461(7) Uani d . 1 . . C
C(133) 0.1462(2) 0.91047(13) -0.01956(14) 0.0575(9) Uani d . 1 . . C
C(134) 0.1818(2) 0.92978(12) 0.02558(15) 0.0570(9) Uani d . 1 . . C
C(135) 0.1211(2) 0.93603(11) 0.06424(13) 0.0485(8) Uani d . 1 . . C
C(136) 0.0240(2) 0.92269(10) 0.05808(11) 0.0405(7) Uani d . 1 . . C
C(13]) -0.11609(18) 0.89009(10) 0.00439(10) 0.0301(6) Uani d . 1 . . C
C(151) -0.31313(18) 0.94474(10) -0.08139(10) 0.0318(6) Uani d . 1 . . C
C(152) -0.38866(19) 0.97946(10) -0.06989(11) 0.0374(7) Uani d . 1 . . C
C(153) -0.4292(2) 1.01414(11) -0.10560(12) 0.0465(8) Uani d . 1 . . C
C(154) -0.3962(2) 1.01494(12) -0.15280(12) 0.0521(8) Uani d . 1 . . C
C(155) -0.3220(2) 0.98093(12) -0.16497(12) 0.0531(8) Uani d . 1 . . C
C(156) -0.2801(2) 0.94613(11) -0.12935(11) 0.0417(7) Uani d . 1 . . C
C(161) -0.41960(17) 0.86299(9) -0.02090(10) 0.0302(6) Uani d . 1 . . C
C(162) -0.47898(19) 0.86559(10) 0.01938(11) 0.0383(7) Uani d . 1 . . C
C(163) -0.5765(2) 0.85451(12) 0.01340(13) 0.0504(8) Uani d . 1 . . C
C(164) -0.6150(2) 0.84099(12) -0.03258(13) 0.0515(8) Uani d . 1 . . C
C(165) -0.5577(2) 0.83903(11) -0.07269(12) 0.0460(8) Uani d . 1 . . C
C(166) -0.46046(19) 0.84945(10) -0.06719(10) 0.0351(6) Uani d . 1 . . C
C(221) -0.23030(19) 0.62806(10) 0.12642(10) 0.0320(6) Uani d . 1 . . C
C(222) -0.1652(2) 0.66382(10) 0.15035(10) 0.0351(6) Uani d . 1 . . C
C(223) -0.1739(2) 0.67710(11) 0.20047(10) 0.0437(7) Uani d . 1 . . C
C(224) -0.2487(2) 0.65500(11) 0.22679(11) 0.0468(8) Uani d . 1 . . C
C(225) -0.3128(2) 0.62024(11) 0.20302(11) 0.0458(8) Uani d . 1 . . C
C(226) -0.3037(2) 0.60620(11) 0.15330(10) 0.0370(7) Uani d . 1 . . C
C(231) -0.18686(19) 0.51165(10) 0.09811(10) 0.0365(6) Uani d . 1 . . C
C(232) -0.2278(2) 0.46088(11) 0.08615(12) 0.0471(8) Uani d . 1 . . C
C(233) -0.2206(2) 0.41717(13) 0.11860(14) 0.0592(9) Uani d . 1 . . C
C(234) -0.1741(2) 0.42394(13) 0.16424(13) 0.0591(9) Uani d . 1 . . C
C(235) -0.1337(2) 0.47355(13) 0.17712(12) 0.0545(9) Uani d . 1 . . C
C(236) -0.1390(2) 0.51703(11) 0.14422(11) 0.0434(7) Uani d . 1 . . C
C(251) -0.1702(2) 0.56540(10) -0.07811(10) 0.0357(7) Uani d . 1 . . C
C(252) -0.2268(2) 0.52388(11) -0.09964(11) 0.0467(8) Uani d . 1 . . C
C(253) -0.2110(3) 0.50626(13) -0.14840(12) 0.0599(10) Uani d . 1 . . C
C(254) -0.1396(3) 0.53070(14) -0.17460(13) 0.0607(10) Uani d . 1 . . C
C(255) -0.0834(2) 0.57141(13) -0.15360(12) 0.0550(9) Uani d . 1 . . C
C(256) -0.0988(2) 0.58885(12) -0.10571(11) 0.0426(7) Uani d . 1 . . C
C(261) -0.21245(18) 0.68182(9) -0.05287(9) 0.0279(6) Uani d . 1 . . C
C(262) -0.15895(18) 0.72959(10) -0.04672(10) 0.0338(6) Uani d . 1 . . C
C(263) -0.1646(2) 0.77096(11) -0.08177(11) 0.0434(7) Uani d . 1 . . C
C(264) -0.2233(2) 0.76537(11) -0.12411(11) 0.0446(7) Uani d . 1 . . C
C(265) -0.2765(2) 0.71775(11) -0.13106(10) 0.0396(7) Uani d . 1 . . C
C(266) -0.27169(18) 0.67656(10) -0.09585(9) 0.0315(6) Uani d . 1 . . C
C(321) -0.45985(17) 0.79780(10) 0.15834(9) 0.0280(6) Uani d . 1 . . C
C(322) -0.39520(18) 0.76959(10) 0.19015(10) 0.0321(6) Uani d . 1 . . C
C(323) -0.32616(19) 0.79805(11) 0.21823(10) 0.0391(7) Uani d . 1 . . C
C(324) -0.3193(2) 0.85466(12) 0.21432(11) 0.0433(7) Uani d . 1 . . C
C(325) -0.3837(2) 0.88288(11) 0.18382(11) 0.0406(7) Uani d . 1 . . C
C(326) -0.45349(19) 0.85499(10) 0.15621(10) 0.0334(6) Uani d . 1 . . C
C(331) -0.67162(19) 0.81503(10) 0.17295(10) 0.0338(6) Uani d . 1 . . C
C(332) -0.7462(2) 0.85098(11) 0.16131(12) 0.0435(7) Uani d . 1 . . C
C(333) -0.7877(2) 0.88189(12) 0.19834(14) 0.0547(9) Uani d . 1 . . C
C(334) -0.7561(2) 0.87684(13) 0.24687(14) 0.0594(10) Uani d . 1 . . C
C(335) -0.6820(2) 0.84084(13) 0.25913(12) 0.0526(8) Uani d . 1 . . C
C(336) -0.6399(2) 0.81035(11) 0.22236(11) 0.0408(7) Uani d . 1 . . C
C(351) -0.75579(18) 0.68144(10) 0.04349(10) 0.0332(6) Uani d . 1 . . C
C(352) -0.8156(2) 0.70700(12) 0.00831(11) 0.0444(7) Uani d . 1 . . C
C(353) -0.8978(2) 0.68105(13) -0.01027(12) 0.0519(8) Uani d . 1 . . C
C(354) -0.9221(2) 0.62978(13) 0.00671(12) 0.0506(8) Uani d . 1 . . C
C(355) -0.8636(2) 0.60396(12) 0.04167(12) 0.0466(8) Uani d . 1 . . C
C(356) -0.7801(2) 0.62924(11) 0.05941(11) 0.0389(7) Uani d . 1 . . C
C(361) -0.54512(17) 0.65618(9) 0.02874(10) 0.0282(6) Uani d . 1 . . C
C(362) -0.47681(19) 0.61772(10) 0.04516(10) 0.0332(6) Uani d . 1 . . C
C(363) -0.4458(2) 0.57634(10) 0.01416(11) 0.0401(7) Uani d . 1 . . C
C(364) -0.4825(2) 0.57319(11) -0.03420(11) 0.0437(7) Uani d . 1 . . C
C(365) -0.5492(2) 0.61123(11) -0.05137(11) 0.0400(7) Uani d . 1 . . C
C(366) -0.58054(18) 0.65251(10) -0.02018(9) 0.0304(6) Uani d . 1 . . C
C(614) 0.0247(4) 0.0205(3) 0.3152(2) 0.125(2) Uani d . 1 . . C
C(911) 0.1335(4) 0.0848(2) 0.2570(2) 0.0995(15) Uani d . 1 . . C
C(912) 0.1121(4) 0.1030(2) 0.3025(3) 0.127(2) Uani d . 1 . . C
C(913) 0.0582(5) 0.0709(4) 0.3325(3) 0.156(3) Uani d . 1 . . C
C(915) 0.0454(3) 0.00376(18) 0.2680(2) 0.0860(13) Uani d . 1 . . C
C(916) 0.0991(3) 0.03582(18) 0.23960(17) 0.0837(12) Uani d . 1 . . C
C(921) 0.0487(3) 0.60401(15) 0.22929(17) 0.0735(11) Uani d . 1 . . C
C(922) 0.1008(3) 0.62026(17) 0.19102(15) 0.0770(12) Uani d . 1 . . C
C(923) 0.1561(3) 0.66672(19) 0.19484(16) 0.0842(13) Uani d . 1 . . C
C(924) 0.1583(3) 0.69674(14) 0.23920(17) 0.0703(11) Uani d . 1 . . C
C(925) 0.1029(3) 0.67994(14) 0.27665(14) 0.0614(9) Uani d . 1 . . C
C(926) 0.0495(3) 0.63375(15) 0.27204(14) 0.0668(10) Uani d . 1 . . C
C(931) 0.2807(3) 0.49287(14) 0.69942(15) 0.0673(10) Uani d . 1 . . C
C(932) 0.1967(3) 0.46419(13) 0.69313(15) 0.0615(10) Uani d . 1 . . C
C(933) 0.1528(3) 0.45978(13) 0.64699(15) 0.0601(9) Uani d . 1 . . C
C(934) 0.1927(3) 0.48454(14) 0.60673(15) 0.0656(10) Uani d . 1 . . C
C(935) 0.2772(3) 0.51342(14) 0.61281(16) 0.0691(10) Uani d . 1 . . C
C(936) 0.3208(3) 0.51776(14) 0.65884(17) 0.0695(11) Uani d . 1 . . C
C(941) 0.0558(4) 0.84935(18) 0.82725(17) 0.0859(13) Uani d . 1 . . C
C(942) 0.0036(3) 0.8035(2) 0.81661(16) 0.0840(13) Uani d . 1 . . C
C(943) 0.0352(3) 0.75306(18) 0.83081(16) 0.0814(12) Uani d . 1 . . C
C(944) 0.1221(3) 0.74773(17) 0.85571(15) 0.0772(11) Uani d . 1 . . C
C(945) 0.1751(3) 0.7936(2) 0.86633(15) 0.0821(12) Uani d . 1 . . C
C(946) 0.1427(4) 0.8443(2) 0.85257(17) 0.0873(14) Uani d . 1 . . C
H(14) -0.1328 0.9411 -0.0548 0.038 Uiso calc R 1 . . H
H(24) -0.1693 0.5073 0.0029 0.043 Uiso calc R 1 . . H
H(34) -0.7660 0.7599 0.1054 0.041 Uiso calc R 1 . . H
H(122) -0.1948 0.8557 0.1304 0.041 Uiso calc R 1 . . H
H(123) -0.1071 0.8175 0.1976 0.051 Uiso calc R 1 . . H
H(124) 0.0254 0.7613 0.1838 0.056 Uiso calc R 1 . . H
H(125) 0.0683 0.7429 0.1029 0.050 Uiso calc R 1 . . H
H(126) -0.0148 0.7831 0.0358 0.039 Uiso calc R 1 . . H
H(132) 0.0268 0.8850 -0.0578 0.055 Uiso calc R 1 . . H
H(133) 0.1881 0.9059 -0.0462 0.069 Uiso calc R 1 . . H
H(134) 0.2478 0.9387 0.0299 0.068 Uiso calc R 1 . . H
H(135) 0.1454 0.9495 0.0953 0.058 Uiso calc R 1 . . H
H(136) -0.0173 0.9270 0.0850 0.049 Uiso calc R 1 . . H
H(152) -0.4125 0.9793 -0.0373 0.045 Uiso calc R 1 . . H
H(153) -0.4805 1.0376 -0.0972 0.056 Uiso calc R 1 . . H
H(154) -0.4244 1.0389 -0.1770 0.063 Uiso calc R 1 . . H
H(155) -0.2992 0.9812 -0.1978 0.064 Uiso calc R 1 . . H
H(156) -0.2284 0.9231 -0.1379 0.050 Uiso calc R 1 . . H
H(162) -0.4527 0.8750 0.0513 0.046 Uiso calc R 1 . . H
H(163) -0.6164 0.8563 0.0412 0.060 Uiso calc R 1 . . H
H(164) -0.6815 0.8330 -0.0366 0.062 Uiso calc R 1 . . H
H(165) -0.5849 0.8304 -0.1046 0.055 Uiso calc R 1 . . H
H(166) -0.4213 0.8474 -0.0952 0.042 Uiso calc R 1 . . H
H(222) -0.1145 0.6793 0.1324 0.042 Uiso calc R 1 . . H
H(223) -0.1289 0.7011 0.2165 0.052 Uiso calc R 1 . . H
H(224) -0.2553 0.6639 0.2608 0.056 Uiso calc R 1 . . H
H(225) -0.3644 0.6055 0.2208 0.055 Uiso calc R 1 . . H
H(226) -0.3481 0.5815 0.1378 0.044 Uiso calc R 1 . . H
H(232) -0.2613 0.4563 0.0551 0.057 Uiso calc R 1 . . H
H(233) -0.2476 0.3826 0.1096 0.071 Uiso calc R 1 . . H
H(234) -0.1700 0.3941 0.1869 0.071 Uiso calc R 1 . . H
H(235) -0.1020 0.4780 0.2087 0.065 Uiso calc R 1 . . H
H(236) -0.1098 0.5510 0.1531 0.052 Uiso calc R 1 . . H
H(252) -0.2761 0.5075 -0.0813 0.056 Uiso calc R 1 . . H
H(253) -0.2491 0.4778 -0.1631 0.072 Uiso calc R 1 . . H
H(254) -0.1292 0.5192 -0.2077 0.073 Uiso calc R 1 . . H
H(255) -0.0340 0.5876 -0.1720 0.066 Uiso calc R 1 . . H
H(256) -0.0600 0.6172 -0.0915 0.051 Uiso calc R 1 . . H
H(262) -0.1179 0.7339 -0.0180 0.041 Uiso calc R 1 . . H
H(263) -0.1281 0.8035 -0.0768 0.052 Uiso calc R 1 . . H
H(264) -0.2269 0.7939 -0.1482 0.053 Uiso calc R 1 . . H
H(265) -0.3164 0.7134 -0.1601 0.047 Uiso calc R 1 . . H
H(266) -0.3090 0.6442 -0.1008 0.038 Uiso calc R 1 . . H
H(322) -0.3986 0.7307 0.1925 0.039 Uiso calc R 1 . . H
H(323) -0.2835 0.7787 0.2402 0.047 Uiso calc R 1 . . H
H(324) -0.2703 0.8739 0.2326 0.052 Uiso calc R 1 . . H
H(325) -0.3801 0.9218 0.1818 0.049 Uiso calc R 1 . . H
H(326) -0.4977 0.8750 0.1355 0.040 Uiso calc R 1 . . H
H(332) -0.7692 0.8545 0.1278 0.052 Uiso calc R 1 . . H
H(333) -0.8384 0.9066 0.1899 0.066 Uiso calc R 1 . . H
H(334) -0.7847 0.8979 0.2720 0.071 Uiso calc R 1 . . H
H(335) -0.6601 0.8371 0.2928 0.063 Uiso calc R 1 . . H
H(336) -0.5888 0.7860 0.2310 0.049 Uiso calc R 1 . . H
H(352) -0.8000 0.7427 -0.0032 0.053 Uiso calc R 1 . . H
H(353) -0.9375 0.6987 -0.0348 0.062 Uiso calc R 1 . . H
H(354) -0.9790 0.6123 -0.0057 0.061 Uiso calc R 1 . . H
H(355) -0.8805 0.5687 0.0537 0.056 Uiso calc R 1 . . H
H(356) -0.7391 0.6106 0.0827 0.047 Uiso calc R 1 . . H
H(362) -0.4510 0.6199 0.0782 0.040 Uiso calc R 1 . . H
H(363) -0.3997 0.5503 0.0261 0.048 Uiso calc R 1 . . H
H(364) -0.4619 0.5449 -0.0556 0.052 Uiso calc R 1 . . H
H(365) -0.5738 0.6092 -0.0847 0.048 Uiso calc R 1 . . H
H(366) -0.6265 0.6784 -0.0324 0.036 Uiso calc R 1 . . H
H(614) -0.0122 -0.0023 0.3358 0.150 Uiso calc R 1 . . H
H(911) 0.1731 0.1064 0.2368 0.119 Uiso calc R 1 . . H
H(912) 0.1343 0.1379 0.3137 0.153 Uiso calc R 1 . . H
H(913) 0.0438 0.0831 0.3649 0.187 Uiso calc R 1 . . H
H(915) 0.0217 -0.0304 0.2556 0.103 Uiso calc R 1 . . H
H(916) 0.1134 0.0242 0.2070 0.100 Uiso calc R 1 . . H
H(921) 0.0111 0.5715 0.2265 0.088 Uiso calc R 1 . . H
H(922) 0.0993 0.5995 0.1612 0.092 Uiso calc R 1 . . H
H(923) 0.1925 0.6784 0.1677 0.101 Uiso calc R 1 . . H
H(924) 0.1979 0.7283 0.2430 0.084 Uiso calc R 1 . . H
H(925) 0.1016 0.7008 0.3064 0.074 Uiso calc R 1 . . H
H(926) 0.0122 0.6220 0.2989 0.080 Uiso calc R 1 . . H
H(931) 0.3113 0.4957 0.7314 0.081 Uiso calc R 1 . . H
H(932) 0.1689 0.4473 0.7209 0.074 Uiso calc R 1 . . H
H(933) 0.0947 0.4397 0.6428 0.072 Uiso calc R 1 . . H
H(934) 0.1620 0.4817 0.5748 0.079 Uiso calc R 1 . . H
H(935) 0.3051 0.5303 0.5850 0.083 Uiso calc R 1 . . H
H(936) 0.3788 0.5379 0.6631 0.083 Uiso calc R 1 . . H
H(941) 0.0325 0.8845 0.8173 0.103 Uiso calc R 1 . . H
H(942) -0.0562 0.8068 0.7989 0.101 Uiso calc R 1 . . H
H(943) -0.0028 0.7215 0.8235 0.098 Uiso calc R 1 . . H
H(944) 0.1452 0.7125 0.8655 0.093 Uiso calc R 1 . . H
H(945) 0.2355 0.7901 0.8835 0.099 Uiso calc R 1 . . H
H(946) 0.1800 0.8761 0.8604 0.105 Uiso calc R 1 . . H

loop_
_atom_site_aniso_label
_atom_site_aniso_U_11
_atom_site_aniso_U_22
_atom_site_aniso_U_33
_atom_site_aniso_U_12
_atom_site_aniso_U_13
_atom_site_aniso_U_23
Ag(1) 0.03789(12) 0.05013(13) 0.02716(12) 0.00146(10) -0.00630(9) 0.00060(9)
Ag(2) 0.03490(12) 0.04095(12) 0.02869(12) 0.00217(9) -0.00359(9) -0.00146(9)
Ge 0.02307(14) 0.02897(14) 0.02307(14) 0.00039(10) -0.00057(11) 0.00087(11)
S(1) 0.0379(4) 0.0621(5) 0.0381(5) -0.0011(4) -0.0069(4) 0.0141(4)
F(11) 0.0887(17) 0.0941(15) 0.0657(15) -0.0182(12) -0.0179(13) -0.0117(12)
F(12) 0.0651(14) 0.1332(19) 0.0410(12) 0.0003(12) 0.0060(11) -0.0052(12)
F(13) 0.0900(16) 0.0899(14) 0.0470(12) 0.0372(12) -0.0062(11) -0.0041(10)
O(1) 0.0256(9) 0.0311(9) 0.0275(10) -0.0006(7) 0.0017(8) 0.0037(7)
O(2) 0.0283(10) 0.0303(9) 0.0255(10) 0.0042(7) -0.0013(8) -0.0020(7)
O(3) 0.0222(9) 0.0322(9) 0.0267(10) 0.0012(7) -0.0010(7) -0.0017(7)
O(11) 0.0424(12) 0.0719(14) 0.0304(11) -0.0053(10) -0.0070(9) 0.0044(10)
O(12) 0.0396(12) 0.0595(13) 0.0621(15) 0.0030(10) 0.0075(11) 0.0253(11)
O(13) 0.0543(14) 0.0770(15) 0.0550(15) -0.0080(11) -0.0186(11) 0.0361(12)
C(1) 0.055(2) 0.089(3) 0.0322(19) -0.0043(19) -0.0134(17) 0.0013(17)
C(11) 0.0266(14) 0.0264(13) 0.0284(15) -0.0024(10) 0.0036(11) 0.0002(10)
C(12) 0.0248(14) 0.0283(13) 0.0277(15) 0.0021(10) 0.0010(11) -0.0009(10)
C(14) 0.0285(15) 0.0320(14) 0.0348(17) -0.0016(11) 0.0060(12) 0.0044(11)
C(15) 0.0310(15) 0.0309(13) 0.0286(15) 0.0021(11) 0.0027(12) -0.0003(11)
C(16) 0.0259(14) 0.0273(13) 0.0285(15) 0.0004(10) 0.0007(11) -0.0006(10)
C(21) 0.0228(14) 0.0312(14) 0.0309(16) 0.0001(10) -0.0009(11) -0.0033(11)
C(22) 0.0265(14) 0.0364(14) 0.0257(15) 0.0004(11) -0.0032(11) 0.0001(11)
C(23) 0.0309(15) 0.0329(14) 0.0314(16) 0.0019(11) -0.0055(12) 0.0000(11)
C(24) 0.0402(17) 0.0298(14) 0.0368(17) 0.0054(12) -0.0042(13) -0.0032(12)
C(25) 0.0309(15) 0.0381(15) 0.0313(16) 0.0030(12) -0.0023(12) -0.0045(12)
C(26) 0.0237(14) 0.0352(14) 0.0269(15) 0.0012(11) -0.0021(11) -0.0020(11)
C(31) 0.0225(13) 0.0303(13) 0.0239(14) -0.0015(10) 0.0011(11) 0.0036(10)
C(32) 0.0261(13) 0.0296(13) 0.0256(14) -0.0022(10) 0.0013(11) 0.0033(10)
C(33) 0.0321(15) 0.0301(13) 0.0270(15) -0.0003(11) 0.0027(12) -0.0023(11)
C(34) 0.0232(13) 0.0435(15) 0.0358(16) 0.0015(12) 0.0030(12) -0.0033(12)
C(35) 0.0276(14) 0.0361(14) 0.0275(15) -0.0041(11) -0.0019(12) 0.0026(11)
C(36) 0.0285(14) 0.0301(13) 0.0234(14) -0.0023(11) 0.0007(11) 0.0016(10)
C(121) 0.0234(14) 0.0296(13) 0.0317(16) -0.0053(10) -0.0017(11) 0.0003(11)
C(122) 0.0297(15) 0.0375(15) 0.0359(17) -0.0012(12) -0.0004(13) -0.0016(12)
C(123) 0.0417(18) 0.0545(17) 0.0303(17) -0.0034(14) -0.0037(14) -0.0019(13)
C(124) 0.0344(17) 0.0600(19) 0.045(2) -0.0015(14) -0.0121(15) 0.0085(15)
C(125) 0.0261(15) 0.0466(16) 0.051(2) 0.0027(12) -0.0040(14) 0.0052(14)
C(126) 0.0251(14) 0.0368(14) 0.0368(17) -0.0046(11) 0.0006(12) 0.0005(12)
C(131) 0.0252(14) 0.0292(13) 0.0414(17) -0.0021(11) 0.0008(12) 0.0038(11)
C(132) 0.0348(17) 0.0529(18) 0.051(2) -0.0047(13) 0.0084(15) 0.0001(15)
C(133) 0.0313(18) 0.065(2) 0.077(3) -0.0066(15) 0.0161(18) 0.0004(18)
C(134) 0.0266(17) 0.0520(19) 0.092(3) -0.0084(14) 0.0002(19) 0.0062(18)
C(135) 0.0414(19) 0.0373(16) 0.065(2) -0.0094(13) -0.0183(17) 0.0035(14)
C(136) 0.0362(17) 0.0345(15) 0.050(2) -0.0035(12) -0.0034(14) -0.0016(13)
C(13) 0.0251(14) 0.0336(14) 0.0318(16) 0.0002(11) 0.0021(12) -0.0029(11)
C(151) 0.0301(15) 0.0286(13) 0.0363(17) -0.0046(11) -0.0026(12) 0.0045(11)
C(152) 0.0392(17) 0.0335(14) 0.0395(17) -0.0020(12) 0.0006(13) 0.0026(12)
C(153) 0.0482(19) 0.0340(15) 0.057(2) 0.0047(13) -0.0049(16) 0.0067(14)
C(154) 0.056(2) 0.0473(18) 0.052(2) 0.0029(16) -0.0121(17) 0.0159(15)
C(155) 0.063(2) 0.0578(19) 0.0380(19) -0.0008(17) -0.0017(16) 0.0170(15)
C(156) 0.0417(18) 0.0469(17) 0.0366(18) -0.0009(13) 0.0008(14) 0.0069(13)
C(161) 0.0256(14) 0.0283(13) 0.0367(17) 0.0016(10) 0.0019(12) 0.0058(11)
C(162) 0.0320(16) 0.0428(16) 0.0402(18) 0.0052(12) 0.0012(13) 0.0047(13)
C(163) 0.0311(18) 0.066(2) 0.055(2) 0.0051(14) 0.0093(16) 0.0147(16)
C(164) 0.0257(16) 0.061(2) 0.067(2) -0.0024(14) -0.0051(17) 0.0132(17)
C(165) 0.0379(18) 0.0456(17) 0.053(2) -0.0005(13) -0.0169(16) 0.0075(14)
C(166) 0.0360(16) 0.0339(14) 0.0350(17) -0.0004(12) -0.0021(13) 0.0039(12)
C(221) 0.0356(16) 0.0321(14) 0.0280(15) 0.0086(11) -0.0028(12) 0.0025(11)
C(222) 0.0413(17) 0.0343(14) 0.0294(16) 0.0080(12) -0.0025(13) -0.0006(11)
C(223) 0.059(2) 0.0401(16) 0.0312(17) 0.0108(14) -0.0110(15) -0.0027(13)
C(224) 0.070(2) 0.0466(17) 0.0232(16) 0.0122(16) -0.0012(16) 0.0048(13)
C(225) 0.055(2) 0.0475(17) 0.0352(18) 0.0121(15) 0.0081(15) 0.0101(14)
C(226) 0.0390(17) 0.0394(15) 0.0324(17) 0.0063(12) -0.0022(13) 0.0044(12)
C(231) 0.0360(16) 0.0375(15) 0.0359(17) 0.0050(12) -0.0004(13) 0.0023(12)
C(232) 0.0482(19) 0.0418(17) 0.051(2) -0.0032(14) -0.0057(16) 0.0075(14)
C(233) 0.060(2) 0.0458(18) 0.071(3) -0.0067(16) -0.002(2) 0.0153(17)
C(234) 0.062(2) 0.056(2) 0.060(2) 0.0121(17) 0.0103(19) 0.0276(17)
C(235) 0.066(2) 0.058(2) 0.040(2) 0.0197(17) -0.0013(17) 0.0083(15)
C(236) 0.0474(19) 0.0436(16) 0.0389(18) 0.0135(14) -0.0052(15) 0.0011(13)
C(251) 0.0444(18) 0.0351(14) 0.0270(16) 0.0122(12) -0.0072(13) -0.0044(11)
C(252) 0.060(2) 0.0437(16) 0.0359(18) 0.0095(15) -0.0078(15) -0.0068(13)
C(253) 0.084(3) 0.0493(19) 0.045(2) 0.0175(18) -0.017(2) -0.0154(16)
C(254) 0.081(3) 0.065(2) 0.036(2) 0.027(2) 0.0020(19) -0.0086(17)
C(255) 0.060(2) 0.065(2) 0.041(2) 0.0182(17) 0.0071(17) -0.0016(16)
C(256) 0.0421(18) 0.0519(17) 0.0339(18) 0.0121(14) 0.0012(14) -0.0052(13)
C(261) 0.0276(14) 0.0314(13) 0.0247(15) 0.0064(11) 0.0035(11) -0.0028(10)
C(262) 0.0328(15) 0.0403(15) 0.0282(15) 0.0005(12) 0.0007(12) -0.0028(12)
C(263) 0.0505(18) 0.0409(16) 0.0391(18) -0.0051(13) 0.0069(15) 0.0025(13)
C(264) 0.058(2) 0.0453(17) 0.0308(17) -0.0018(14) 0.0028(15) 0.0093(13)
C(265) 0.0416(17) 0.0507(17) 0.0263(16) 0.0062(13) -0.0001(13) 0.0007(13)
C(266) 0.0296(15) 0.0379(14) 0.0269(15) 0.0028(11) 0.0003(12) -0.0039(11)
C(321) 0.0255(14) 0.0343(14) 0.0244(15) -0.0016(11) 0.0034(11) -0.0038(11)
C(322) 0.0313(15) 0.0379(14) 0.0270(15) 0.0002(11) -0.0003(12) -0.0024(11)
C(323) 0.0332(16) 0.0532(18) 0.0306(16) 0.0046(13) -0.0033(13) -0.0050(13)
C(324) 0.0356(17) 0.0571(19) 0.0371(18) -0.0065(14) 0.0011(14) -0.0181(14)
C(325) 0.0426(18) 0.0381(15) 0.0414(18) -0.0070(13) 0.0065(14) -0.0114(13)
C(326) 0.0345(16) 0.0371(14) 0.0289(16) 0.0017(12) 0.0030(13) -0.0042(11)
C(331) 0.0306(15) 0.0365(15) 0.0347(17) -0.0059(12) 0.0068(13) -0.0062(12)
C(332) 0.0354(17) 0.0494(17) 0.046(2) 0.0032(13) 0.0054(14) -0.0078(14)
C(333) 0.0425(19) 0.0540(19) 0.068(3) 0.0068(15) 0.0074(18) -0.0174(17)
C(334) 0.048(2) 0.066(2) 0.066(3) -0.0054(17) 0.0221(19) -0.0296(18)
C(335) 0.051(2) 0.069(2) 0.0380(19) -0.0110(17) 0.0132(16) -0.0176(16)
C(336) 0.0397(17) 0.0471(16) 0.0360(18) -0.0044(13) 0.0064(14) -0.0084(13)
C(351) 0.0271(15) 0.0424(16) 0.0304(16) -0.0005(11) 0.0023(12) -0.0069(12)
C(352) 0.0334(17) 0.0562(18) 0.0429(19) -0.0044(13) -0.0063(14) 0.0013(14)
C(353) 0.0374(18) 0.072(2) 0.045(2) 0.0026(16) -0.0138(15) -0.0022(16)
C(354) 0.0300(17) 0.066(2) 0.056(2) -0.0058(15) -0.0039(15) -0.0207(17)
C(355) 0.0440(19) 0.0437(17) 0.052(2) -0.0093(14) -0.0018(16) -0.0101(14)
C(356) 0.0345(16) 0.0408(16) 0.0407(18) -0.0014(12) -0.0064(13) -0.0058(13)
C(361) 0.0260(14) 0.0294(13) 0.0292(15) -0.0045(11) 0.0011(11) 0.0015(11)
C(362) 0.0354(16) 0.0331(14) 0.0306(16) -0.0052(12) -0.0055(12) 0.0023(11)
C(363) 0.0379(17) 0.0345(15) 0.0471(19) 0.0022(12) -0.0086(14) -0.0055(13)
C(364) 0.0425(18) 0.0410(16) 0.047(2) 0.0048(13) -0.0004(15) -0.0135(14)
C(365) 0.0442(18) 0.0449(16) 0.0305(17) -0.0011(13) -0.0040(14) -0.0040(13)
C(366) 0.0316(15) 0.0335(14) 0.0258(15) 0.0002(11) -0.0022(12) 0.0019(11)
C(614) 0.066(3) 0.210(7) 0.102(5) 0.033(4) 0.034(3) 0.017(4)
C(911) 0.102(4) 0.081(3) 0.114(4) 0.002(3) -0.023(3) 0.017(3)
C(912) 0.059(3) 0.128(5) 0.192(8) 0.034(3) -0.024(4) -0.070(5)
C(913) 0.071(4) 0.265(10) 0.133(6) 0.048(5) 0.004(4) -0.109(6)
C(915) 0.067(3) 0.083(3) 0.108(4) 0.011(2) 0.007(3) -0.002(3)
C(916) 0.098(3) 0.086(3) 0.066(3) -0.001(3) 0.000(3) 0.008(2)
C(921) 0.070(3) 0.065(2) 0.084(3) -0.0047(19) -0.016(2) -0.013(2)
C(922) 0.105(4) 0.073(3) 0.051(3) 0.037(2) -0.012(2) -0.015(2)
C(923) 0.091(3) 0.093(3) 0.071(3) 0.041(3) 0.029(3) 0.033(3)
C(924) 0.058(2) 0.053(2) 0.099(3) 0.0009(17) -0.005(2) 0.015(2)
C(925) 0.058(2) 0.068(2) 0.057(2) 0.0058(18) -0.0145(19) -0.0188(18)
C(926) 0.060(2) 0.077(2) 0.063(3) -0.0033(19) 0.004(2) -0.004(2)
C(931) 0.068(3) 0.061(2) 0.072(3) 0.0105(19) -0.011(2) 0.0161(19)
C(932) 0.059(2) 0.051(2) 0.076(3) 0.0118(17) 0.011(2) 0.0184(18)
C(933) 0.052(2) 0.0459(19) 0.083(3) 0.0036(15) 0.011(2) 0.0003(18)
C(934) 0.069(3) 0.064(2) 0.064(3) 0.0094(19) 0.003(2) -0.0081(19)
C(935) 0.073(3) 0.061(2) 0.074(3) -0.0016(19) 0.018(2) 0.012(2)
C(936) 0.054(2) 0.060(2) 0.094(3) -0.0042(17) -0.004(2) 0.011(2)
C(941) 0.102(4) 0.081(3) 0.077(3) 0.011(3) 0.029(3) 0.014(2)
C(942) 0.056(3) 0.109(4) 0.087(3) 0.011(2) -0.006(2) 0.019(3)
C(943) 0.075(3) 0.088(3) 0.081(3) -0.013(2) -0.003(2) -0.008(2)
C(944) 0.086(3) 0.080(3) 0.065(3) 0.025(2) -0.004(2) -0.004(2)
C(945) 0.058(3) 0.126(4) 0.061(3) 0.002(3) -0.010(2) -0.024(3)
C(946) 0.099(4) 0.094(3) 0.071(3) -0.033(3) 0.028(3) -0.026(2)

loop_
_geom_angle_atom_site_label_1
_geom_angle_atom_site_label_2
_geom_angle_atom_site_label_3
_geom_angle
_geom_angle_publ_flag
O(11) Ag(1) Ge 169.03(5) yes
C(222) Ag(2) C(122) 112.03(9) yes
C(222) Ag(2) C(322) 115.17(9) yes
C(122) Ag(2) C(322) 115.72(8) yes
O(2) Ge O(3) 90.20(7) yes
O(2) Ge O(1) 90.21(7) yes
O(3) Ge O(1) 91.26(7) yes
O(2) Ge Ag(1) 126.36(5) yes
O(3) Ge Ag(1) 123.20(5) yes
O(1) Ge Ag(1) 125.05(5) yes
O(12) S(1) O(13) 116.91(13) yes
O(12) S(1) O(11) 113.69(13) yes
O(13) S(1) O(11) 114.37(13) yes
O(12) S(1) C(1) 104.73(15) yes
O(13) S(1) C(1) 102.95(15) yes
O(11) S(1) C(1) 101.67(14) yes
C(11) O(1) Ge 122.48(15) yes
C(21) O(2) Ge 123.82(14) yes
C(31) O(3) Ge 122.55(14) yes
S(1) O(11) Ag(1) 137.01(12) yes
F(11) C(1) F(13) 106.9(3) yes
F(11) C(1) F(12) 106.7(3) yes
F(13) C(1) F(12) 106.3(3) yes
F(11) C(1) S(1) 112.3(2) yes
F(13) C(1) S(1) 112.6(2) yes
F(12) C(1) S(1) 111.6(2) yes
O(1) C(11) C(16) 119.7(2) yes
O(1) C(11) C(12) 118.3(2) yes
C(16) C(11) C(12) 122.0(2) no
C(13) C(12) C(11) 118.8(2) no
C(13) C(12) C(121) 120.7(2) no
C(11) C(12) C(121) 120.5(2) no
C(15) C(14) C(13) 122.3(2) no
C(14) C(15) C(16) 119.4(2) no
C(14) C(15) C(151) 118.1(2) no
C(16) C(15) C(151) 122.4(2) no
C(11) C(16) C(15) 118.1(2) no
C(11) C(16) C(161) 120.1(2) no
C(15) C(16) C(161) 121.8(2) no
O(2) C(21) C(26) 119.7(2) no
O(2) C(21) C(22) 118.1(2) no
C(26) C(21) C(22) 122.2(2) no
C(23) C(22) C(21) 118.8(2) no
C(23) C(22) C(221) 121.2(2) no
C(21) C(22) C(221) 120.0(2) no
C(24) C(23) C(22) 118.3(2) no
C(24) C(23) C(231) 118.1(2) no
C(22) C(23) C(231) 123.6(2) no
C(25) C(24) C(23) 123.2(2) no
C(24) C(25) C(26) 119.1(2) no
C(24) C(25) C(251) 118.8(2) no
C(26) C(25) C(251) 122.1(2) no
C(25) C(26) C(21) 118.2(2) no
C(25) C(26) C(261) 121.7(2) no
C(21) C(26) C(261) 120.1(2) no
O(3) C(31) C(32) 117.8(2) no
O(3) C(31) C(36) 120.0(2) no
C(32) C(31) C(36) 122.2(2) no
C(31) C(32) C(33) 118.6(2) no
C(31) C(32) C(321) 119.6(2) no
C(33) C(32) C(321) 121.8(2) no
C(34) C(33) C(32) 118.7(2) no
C(34) C(33) C(331) 117.4(2) no
C(32) C(33) C(331) 123.8(2) no
C(35) C(34) C(33) 122.9(2) no
C(34) C(35) C(36) 119.7(2) no
C(34) C(35) C(351) 115.5(2) no
C(36) C(35) C(351) 124.5(2) no
C(35) C(36) C(31) 117.6(2) no
C(35) C(36) C(361) 121.9(2) no
C(31) C(36) C(361) 120.4(2) no
C(126) C(121) C(122) 118.6(2) no
C(126) C(121) C(12) 121.8(2) no
C(122) C(121) C(12) 119.5(2) no
C(123) C(122) C(121) 120.3(3) no
C(123) C(122) Ag(2) 85.11(16) no
C(121) C(122) Ag(2) 99.48(16) no
C(124) C(123) C(122) 120.2(3) no
C(125) C(124) C(123) 119.5(3) no
C(124) C(125) C(126) 120.7(3) no
C(125) C(126) C(121) 120.6(3) no
C(136) C(131) C(132) 118.1(3) no
C(136) C(131) C(13) 121.8(2) no
C(132) C(131) C(13) 120.1(3) no
C(133) C(132) C(131) 120.9(3) no
C(132) C(133) C(134) 120.6(3) no
C(135) C(134) C(133) 119.6(3) no
C(134) C(135) C(136) 120.4(3) no
C(131) C(136) C(135) 120.4(3) no
C(14) C(13) C(12) 119.2(2) no
C(14) C(13) C(131) 118.2(2) no
C(12) C(13) C(131) 122.6(2) no
C(156) C(151) C(152) 118.2(2) no
C(156) C(151) C(15) 120.5(2) no
C(152) C(151) C(15) 121.2(2) no
C(153) C(152) C(151) 120.5(3) no
C(154) C(153) C(152) 120.7(3) no
C(153) C(154) C(155) 119.7(3) no
C(154) C(155) C(156) 120.2(3) no
C(151) C(156) C(155) 120.7(3) no
C(166) C(161) C(162) 118.3(2) no
C(166) C(161) C(16) 122.1(2) no
C(162) C(161) C(16) 119.6(2) no
C(163) C(162) C(161) 120.6(3) no
C(164) C(163) C(162) 120.0(3) no
C(165) C(164) C(163) 120.0(3) no
C(164) C(165) C(166) 120.6(3) no
C(165) C(166) C(161) 120.5(3) no
C(226) C(221) C(222) 118.7(3) no
C(226) C(221) C(22) 121.7(2) no
C(222) C(221) C(22) 119.5(2) no
C(223) C(222) C(221) 120.7(3) no
C(223) C(222) Ag(2) 84.55(15) no
C(221) C(222) Ag(2) 98.52(16) no
C(224) C(223) C(222) 119.8(3) no
C(225) C(224) C(223) 119.3(3) no
C(224) C(225) C(226) 121.2(3) no
C(221) C(226) C(225) 120.4(3) no
C(236) C(231) C(232) 117.9(3) no
C(236) C(231) C(23) 123.2(2) no
C(232) C(231) C(23) 118.9(2) no
C(233) C(232) C(231) 121.2(3) no
C(232) C(233) C(234) 119.6(3) no
C(235) C(234) C(233) 120.4(3) no
C(234) C(235) C(236) 120.0(3) no
C(235) C(236) C(231) 120.8(3) no
C(256) C(251) C(252) 118.8(3) no
C(256) C(251) C(25) 121.8(2) no
C(252) C(251) C(25) 119.4(3) no
C(251) C(252) C(253) 120.2(3) no
C(254) C(253) C(252) 119.2(3) no
C(255) C(254) C(253) 120.9(3) no
C(254) C(255) C(256) 120.0(3) no
C(255) C(256) C(251) 120.9(3) no
C(262) C(261) C(266) 118.2(2) no
C(262) C(261) C(26) 120.2(2) no
C(266) C(261) C(26) 121.6(2) no
C(263) C(262) C(261) 120.8(3) no
C(262) C(263) C(264) 120.6(3) no
C(263) C(264) C(265) 119.4(3) no
C(266) C(265) C(264) 120.2(3) no
C(265) C(266) C(261) 120.8(2) no
C(326) C(321) C(322) 118.3(2) no
C(326) C(321) C(32) 120.2(2) no
C(322) C(321) C(32) 121.6(2) no
C(323) C(322) C(321) 120.5(2) no
C(323) C(322) Ag(2) 82.27(16) no
C(321) C(322) Ag(2) 102.33(17) no
C(324) C(323) C(322) 120.3(3) no
C(325) C(324) C(323) 119.7(3) no
C(324) C(325) C(326) 120.5(3) no
C(325) C(326) C(321) 120.8(3) no
C(332) C(331) C(336) 118.5(3) no
C(332) C(331) C(33) 119.9(2) no
C(336) C(331) C(33) 121.3(2) no
C(331) C(332) C(333) 120.5(3) no
C(334) C(333) C(332) 120.5(3) no
C(333) C(334) C(335) 119.7(3) no
C(334) C(335) C(336) 120.1(3) no
C(335) C(336) C(331) 120.8(3) no
C(352) C(351) C(356) 118.3(2) no
C(352) C(351) C(35) 121.0(2) no
C(356) C(351) C(35) 120.2(2) no
C(353) C(352) C(351) 120.7(3) no
C(354) C(353) C(352) 120.3(3) no
C(355) C(354) C(353) 119.7(3) no
C(354) C(355) C(356) 120.2(3) no
C(351) C(356) C(355) 120.8(3) no
C(366) C(361) C(362) 118.1(2) no
C(366) C(361) C(36) 122.0(2) no
C(362) C(361) C(36) 119.9(2) no
C(363) C(362) C(361) 121.4(3) no
C(364) C(363) C(362) 119.6(3) no
C(365) C(364) C(363) 120.0(3) no
C(364) C(365) C(366) 120.4(3) no
C(365) C(366) C(361) 120.6(2) no
C(915) C(614) C(913) 119.5(6) no
C(912) C(911) C(916) 120.9(5) no
C(911) C(912) C(913) 119.7(6) no
C(912) C(913) C(614) 119.5(6) no
C(916) C(915) C(614) 119.7(5) no
C(915) C(916) C(911) 120.6(5) no
C(922) C(921) C(926) 120.4(4) no
C(921) C(922) C(923) 120.3(4) no
C(922) C(923) C(924) 119.3(4) no
C(925) C(924) C(923) 118.8(4) no
C(926) C(925) C(924) 120.7(4) no
C(925) C(926) C(921) 120.5(4) no
C(932) C(931) C(936) 119.6(4) no
C(933) C(932) C(931) 120.3(4) no
C(932) C(933) C(934) 120.0(3) no
C(935) C(934) C(933) 120.0(4) no
C(936) C(935) C(934) 119.9(4) no
C(935) C(936) C(931) 120.3(4) no
C(942) C(941) C(946) 119.2(4) no
C(943) C(942) C(941) 121.3(4) no
C(942) C(943) C(944) 119.8(4) no
C(945) C(944) C(943) 119.3(4) no
C(946) C(945) C(944) 120.9(4) no
C(945) C(946) C(941) 119.6(4) no

loop_
_geom_bond_atom_site_label_1
_geom_bond_atom_site_label_2
_geom_bond_distance
_geom_bond_publ_flag
Ag(1) O(11) 2.2654(19) yes
Ag(1) Ge 2.4672(3) yes
Ag(2) C(222) 2.522(2) yes
Ag(2) C(122) 2.546(2) yes
Ag(2) C(322) 2.552(3) yes
Ge O(2) 1.8458(16) yes
Ge O(3) 1.8467(16) yes
Ge O(1) 1.8507(16) yes
S(1) O(12) 1.429(2) yes
S(1) O(13) 1.434(2) yes
S(1) O(11) 1.450(2) yes
S(1) C(1) 1.802(4) yes
F(11) C(1) 1.338(4) yes
F(12) C(1) 1.339(4) yes
F(13) C(1) 1.339(4) yes
O(1) C(11) 1.380(3) yes
O(2) C(21) 1.378(3) yes
O(3) C(31) 1.369(3) yes
C(11) C(16) 1.403(3) no
C(11) C(12) 1.405(3) no
C(12) C(13) 1.400(3) no
C(12) C(121) 1.492(3) no
C(14) C(15) 1.384(3) no
C(14) C(13) 1.391(3) no
C(15) C(16) 1.415(3) no
C(15) C(151) 1.491(3) no
C(16) C(161) 1.493(3) no
C(21) C(26) 1.405(3) no
C(21) C(22) 1.407(3) no
C(22) C(23) 1.404(3) no
C(22) C(221) 1.498(3) no
C(23) C(24) 1.393(4) no
C(23) C(231) 1.487(3) no
C(24) C(25) 1.387(4) no
C(25) C(26) 1.404(3) no
C(25) C(251) 1.492(4) no
C(26) C(261) 1.488(3) no
C(31) C(32) 1.406(3) no
C(31) C(36) 1.415(3) no
C(32) C(33) 1.408(3) no
C(32) C(321) 1.491(3) no
C(33) C(34) 1.392(3) no
C(33) C(331) 1.490(3) no
C(34) C(35) 1.382(3) no
C(35) C(36) 1.405(3) no
C(35) C(351) 1.505(3) no
C(36) C(361) 1.489(3) no
C(121) C(126) 1.395(3) no
C(121) C(122) 1.395(4) no
C(122) C(123) 1.394(4) no
C(123) C(124) 1.389(4) no
C(124) C(125) 1.377(4) no
C(125) C(126) 1.385(4) no
C(131) C(136) 1.392(4) no
C(131) C(132) 1.401(4) no
C(131) C(13) 1.488(3) no
C(132) C(133) 1.378(4) no
C(133) C(134) 1.379(5) no
C(134) C(135) 1.375(4) no
C(135) C(136) 1.398(4) no
C(151) C(156) 1.388(4) no
C(151) C(152) 1.395(4) no
C(152) C(153) 1.385(4) no
C(153) C(154) 1.369(4) no
C(154) C(155) 1.376(4) no
C(155) C(156) 1.392(4) no
C(161) C(166) 1.392(4) no
C(161) C(162) 1.392(4) no
C(162) C(163) 1.391(4) no
C(163) C(164) 1.372(4) no
C(164) C(165) 1.370(4) no
C(165) C(166) 1.383(4) no
C(221) C(226) 1.383(4) no
C(221) C(222) 1.399(4) no
C(222) C(223) 1.398(4) no
C(223) C(224) 1.393(4) no
C(224) C(225) 1.373(4) no
C(225) C(226) 1.393(4) no
C(231) C(236) 1.394(4) no
C(231) C(232) 1.394(4) no
C(232) C(233) 1.378(4) no
C(233) C(234) 1.379(5) no
C(234) C(235) 1.372(4) no
C(235) C(236) 1.381(4) no
C(251) C(256) 1.389(4) no
C(251) C(252) 1.395(4) no
C(252) C(253) 1.407(4) no
C(253) C(254) 1.378(5) no
C(254) C(255) 1.373(5) no
C(255) C(256) 1.383(4) no
C(261) C(262) 1.389(3) no
C(261) C(266) 1.403(3) no
C(262) C(263) 1.381(4) no
C(263) C(264) 1.385(4) no
C(264) C(265) 1.386(4) no
C(265) C(266) 1.380(4) no
C(321) C(326) 1.396(3) no
C(321) C(322) 1.401(3) no
C(322) C(323) 1.388(4) no
C(323) C(324) 1.386(4) no
C(324) C(325) 1.379(4) no
C(325) C(326) 1.381(4) no
C(331) C(332) 1.387(4) no
C(331) C(336) 1.391(4) no
C(332) C(333) 1.393(4) no
C(333) C(334) 1.370(5) no
C(334) C(335) 1.385(4) no
C(335) C(336) 1.386(4) no
C(351) C(352) 1.387(4) no
C(351) C(356) 1.387(4) no
C(352) C(353) 1.387(4) no
C(353) C(354) 1.376(4) no
C(354) C(355) 1.375(4) no
C(355) C(356) 1.387(4) no
C(361) C(366) 1.393(3) no
C(361) C(362) 1.396(3) no
C(362) C(363) 1.388(4) no
C(363) C(364) 1.384(4) no
C(364) C(365) 1.380(4) no
C(365) C(366) 1.391(3) no
C(614) C(915) 1.376(7) no
C(614) C(913) 1.386(8) no
C(911) C(912) 1.346(7) no
C(911) C(916) 1.362(6) no
C(912) C(913) 1.370(9) no
C(915) C(916) 1.343(5) no
C(921) C(922) 1.343(5) no
C(921) C(926) 1.360(5) no
C(922) C(923) 1.371(6) no
C(923) C(924) 1.400(5) no
C(924) C(925) 1.357(5) no
C(925) C(926) 1.352(5) no
C(931) C(932) 1.369(5) no
C(931) C(936) 1.386(5) no
C(932) C(933) 1.370(5) no
C(933) C(934) 1.377(5) no
C(934) C(935) 1.377(5) no
C(935) C(936) 1.365(5) no
C(941) C(942) 1.358(6) no
C(941) C(946) 1.375(6) no
C(942) C(943) 1.354(5) no
C(943) C(944) 1.371(5) no
C(944) C(945) 1.364(6) no
C(945) C(946) 1.362(6) no
